data_7046283
loop_
_publ_author_name
'Wang, Si-Yuan'
'Jin, Wan-Ting'
'Chen, Hong-Bin'
'Zhou, Zhao-Hui'

_publ_section_title
;
 Comparison of hydroxycarboxylato imidazole molybdenum(iv) complexes and
 nitrogenase protein structures: indirect evidence for the protonation of
 homocitrato FeMo-cofactors.
;
_journal_issue 22
_journal_name_full 'Dalton transactions (Cambridge, England : 2003)'
_journal_page_first 7412
_journal_page_last 7421
_journal_paper_doi 10.1039/c8dt00278a
_journal_volume 47
_journal_year 2018
_chemical_formula_moiety 'C19 H24 Mo3 N10 O9 S'
_chemical_formula_sum 'C19 H24 Mo3 N10 O9 S'
_chemical_formula_weight 856.36
_space_group_crystal_system triclinic
_space_group_IT_number 2
_space_group_name_Hall '-P 1'
_space_group_name_H-M_alt 'P -1'
_symmetry_space_group_name_Hall '-P 1'
_symmetry_space_group_name_H-M 'P -1'
_atom_sites_solution_hydrogens mixed
_atom_sites_solution_primary dual
_audit_creation_date 2018-04-11
_audit_creation_method
;
Olex2 1.2
(compiled 2018.04.03 svn.r3497 for OlexSys, GUI svn.r5486)
;
_audit_update_record
;
2018-04-13 deposited with the CCDC.
2018-05-09 downloaded from the CCDC.
;
_cell_angle_alpha 109.173(3)
_cell_angle_beta 104.625(3)
_cell_angle_gamma 90.077(3)
_cell_formula_units_Z 2
_cell_length_a 8.6290(3)
_cell_length_b 12.1305(4)
_cell_length_c 17.0785(6)
_cell_measurement_reflns_used 6830
_cell_measurement_temperature 173
_cell_measurement_theta_max 28.6780
_cell_measurement_theta_min 2.5020
_cell_volume 1626.85(11)
_computing_cell_refinement 'CrysAlisPro 1.171.38.43 (Rigaku OD, 2015)'
_computing_data_collection 'CrysAlisPro 1.171.38.43 (Rigaku OD, 2015)'
_computing_data_reduction 'CrysAlisPro 1.171.38.43 (Rigaku OD, 2015)'
_computing_molecular_graphics 'Olex2 (Dolomanov et al., 2009)'
_computing_publication_material 'Olex2 (Dolomanov et al., 2009)'
_computing_structure_refinement 'ShelXL (Sheldrick, 2015)'
_computing_structure_solution 'ShelXT (Sheldrick, 2015)'
_diffrn_ambient_temperature 173
_diffrn_detector 'CCD plate'
_diffrn_detector_area_resol_mean 16.1903
_diffrn_detector_type Sapphire3
_diffrn_measured_fraction_theta_full 0.999
_diffrn_measured_fraction_theta_max 0.893
_diffrn_measurement_details
;
List of Runs (angles in degrees, time in seconds):

  # Type    Start    End  Width  t~exp~   \w     \q     \k     \f   Frames
#--------------------------------------------------------------------------
  1  \w    -59.00  10.00   1.00   22.50    --  -22.85 -77.00 -90.00   69
  2  \w    -91.00  31.00   1.00   22.50    --  -22.85 -19.00 150.00  122
  3  \w    -93.00 -65.00   1.00   22.50    --  -22.85 -57.00 150.00   28
  4  \w    -47.00  -1.00   1.00   22.50    --  -22.85 -57.00 150.00   46
  5  \w    -55.00  40.00   1.00   22.50    --  -22.85  77.00-150.00   95
  6  \w    -47.00  40.00   1.00   22.50    --  -22.85  57.00 -30.00   87
  7  \w    -51.00  50.00   1.00   22.50    --  -22.85  77.00 120.00  101
  8  \w    -92.00  10.00   1.00   22.50    --  -22.85 -77.00  90.00  102
  9  \w    -77.00  -2.00   1.00   22.50    --  -22.85 -57.00 -30.00   75
 10  \w     -4.00  69.00   1.00   22.50    --   24.10 -99.00  60.00   73
;
_diffrn_measurement_device 'four-circle diffractometer'
_diffrn_measurement_device_type 'Xcalibur, Sapphire3, Gemini ultra'
_diffrn_measurement_method '\w scans'
_diffrn_orient_matrix_type 'CrysAlisPro convention (1999,Acta A55,543-557)'
_diffrn_orient_matrix_UB_11 0.0564673000
_diffrn_orient_matrix_UB_12 0.0500537000
_diffrn_orient_matrix_UB_13 0.0164092000
_diffrn_orient_matrix_UB_21 -0.0550534000
_diffrn_orient_matrix_UB_22 0.0289608000
_diffrn_orient_matrix_UB_23 -0.0232158000
_diffrn_orient_matrix_UB_31 -0.0325448000
_diffrn_orient_matrix_UB_32 0.0228268000
_diffrn_orient_matrix_UB_33 0.0357004000
_diffrn_radiation_monochromator graphite
_diffrn_radiation_probe x-ray
_diffrn_radiation_type MoK\a
_diffrn_radiation_wavelength 0.71073
_diffrn_reflns_av_R_equivalents 0.0413
_diffrn_reflns_av_unetI/netI 0.0552
_diffrn_reflns_Laue_measured_fraction_full 0.999
_diffrn_reflns_Laue_measured_fraction_max 0.893
_diffrn_reflns_limit_h_max 12
_diffrn_reflns_limit_h_min -11
_diffrn_reflns_limit_k_max 16
_diffrn_reflns_limit_k_min -16
_diffrn_reflns_limit_l_max 22
_diffrn_reflns_limit_l_min -23
_diffrn_reflns_number 25698
_diffrn_reflns_point_group_measured_fraction_full 0.999
_diffrn_reflns_point_group_measured_fraction_max 0.893
_diffrn_reflns_theta_full 25.242
_diffrn_reflns_theta_max 29.916
_diffrn_reflns_theta_min 2.449
_diffrn_source 'fine-focus sealed X-ray tube'
_diffrn_source_type 'Enhance (Mo) X-ray Source'
_exptl_absorpt_coefficient_mu 1.261
_exptl_absorpt_correction_T_max 1.00000
_exptl_absorpt_correction_T_min 0.91791
_exptl_absorpt_correction_type multi-scan
_exptl_absorpt_process_details
;
CrysAlisPro 1.171.38.43 (Rigaku Oxford Diffraction, 2015)
Empirical absorption correction using spherical harmonics,
 implemented in SCALE3 ABSPACK scaling algorithm.
;
_exptl_crystal_colour violet
_exptl_crystal_colour_primary violet
_exptl_crystal_density_diffrn 1.748
_exptl_crystal_description needle
_exptl_crystal_F_000 844
_exptl_crystal_size_max 0.3
_exptl_crystal_size_mid 0.2
_exptl_crystal_size_min 0.04
_refine_diff_density_max 0.999
_refine_diff_density_min -0.843
_refine_diff_density_rms 0.115
_refine_ls_extinction_method none
_refine_ls_goodness_of_fit_ref 1.019
_refine_ls_hydrogen_treatment mixed
_refine_ls_matrix_type full
_refine_ls_number_parameters 406
_refine_ls_number_reflns 8418
_refine_ls_number_restraints 181
_refine_ls_restrained_S_all 1.043
_refine_ls_R_factor_all 0.0508
_refine_ls_R_factor_gt 0.0388
_refine_ls_shift/su_max 0.001
_refine_ls_shift/su_mean 0.000
_refine_ls_structure_factor_coef Fsqd
_refine_ls_weighting_details 'w=1/[\s^2^(Fo^2^)+(0.0396P)^2^+0.1148P] where P=(Fo^2^+2Fc^2^)/3'
_refine_ls_weighting_scheme calc
_refine_ls_wR_factor_gt 0.0855
_refine_ls_wR_factor_ref 0.0913
_reflns_Friedel_coverage 0.000
_reflns_number_gt 6895
_reflns_number_total 8418
_reflns_threshold_expression 'I > 2\s(I)'
_cod_data_source_file c8dt00278a2.cif
_cod_data_source_block exp_17643
_cod_depositor_comments 'Adding full bibliography for 7046283--7046286.cif.'
_cod_original_cell_volume 1626.85(10)
_cod_database_code 7046283
_shelx_shelxl_version_number 2014/7
_shelx_space_group_comment
;
The symmetry employed for this shelxl refinement is uniquely defined
by the following loop, which should always be used as a source of
symmetry information in preference to the above space-group names.
They are only intended as comments.
;
_shelx_estimated_absorpt_t_max 0.951
_shelx_estimated_absorpt_t_min 0.704
_reflns_odcompleteness_completeness 99.93
_reflns_odcompleteness_iscentric 1
_reflns_odcompleteness_theta 27.42
_olex2_refinement_description
;
1. Fixed Uiso
 At 1.2 times of:
  All C(H) groups, All C(H,H) groups, All N(H) groups, All N(H,H) groups
2. Restrained distances
 N8-H8
 0.88 with sigma of 0.01
 N4-H4
 0.88 with sigma of 0.01
 N1-C5 \\sim N1-C5A
 with sigma of 0.02
 C4-C5 \\sim C4-C5A
 with sigma of 0.02
 N2-C4 \\sim N2-C4A
 with sigma of 0.02
 C4-C5 \\sim C4A-C5
 with sigma of 0.02
 C4-C5A \\sim C4A-C5A
 with sigma of 0.02
 C4A-C5A \\sim C4-C5
 with sigma of 0.01
3. Rigid bond restraints
 O5, C2, O7, C6, N1, N3, C10, N6, C12, N9, C19, N10, C18, C4, N2, N2, C3
 with sigma for 1-2 distances of 0.001 and sigma for 1-3 distances of 0.001
4. Uiso/Uaniso restraints and constraints
O3 \\sim O2 \\sim O1 \\sim O4 \\sim O5 \\sim O8 \\sim O7 \\sim O6 \\sim O9:
within 3.8A with sigma of 0.01 and sigma for terminal atoms of 0.01
C4 \\sim C4A \\sim C5 \\sim C5A: within 3.8A with sigma of 0.02 and sigma for
terminal atoms of 0.04
Uanis(C1) \\sim Ueq, Uanis(C4) \\sim Ueq, Uanis(C6) \\sim Ueq, Uanis(C9) \\sim
Ueq, Uanis(C18) \\sim Ueq: with sigma of 0.01 and sigma for terminal atoms of
0.01
5. Others
 Sof(H2B)=Sof(C4A)=Sof(H4AA)=1-FVAR(1)
 Sof(H2A)=Sof(C4)=Sof(H4A)=FVAR(1)
 Fixed Sof: C5(0.7) H5(0.7) C5A(0.3) H5A(0.3)
6.a Secondary CH2 refined with riding coordinates:
 C1(H1A,H1B), C6(H6A,H6B)
6.b Aromatic/amide H refined with riding coordinates:
 N2(H2A), N2(H2B), N6(H6), N10(H10), C14(H14), C12(H12), C8(H8A), C17(H17),
 C3(H3), C4(H4A), C11(H11), C13(H13), C16(H16), C15(H15), C9(H9), C19(H19),
 C10(H10A), C18(H18), C5(H5), C5A(H5A), C4A(H4AA)
;
_olex2_submission_special_instructions 'No special instructions were received'
_oxdiff_exptl_absorpt_empirical_details
;
Empirical correction (ABSPACK) includes:
- Absorption correction using spherical harmonics
- Frame scaling
;
_oxdiff_exptl_absorpt_empirical_full_max 1.138
_oxdiff_exptl_absorpt_empirical_full_min 0.893

loop_
_space_group_symop_operation_xyz
'x, y, z'
'-x, -y, -z'

loop_
_atom_site_label
_atom_site_type_symbol
_atom_site_fract_x
_atom_site_fract_y
_atom_site_fract_z
_atom_site_U_iso_or_equiv
_atom_site_adp_type
_atom_site_occupancy
_atom_site_site_symmetry_order
_atom_site_calc_flag
_atom_site_refinement_flags_posn
_atom_site_refinement_flags_adp
_atom_site_refinement_flags_occupancy
_atom_site_disorder_assembly
_atom_site_disorder_group
Mo2 Mo 0.41419(3) 0.74136(3) 0.73278(2) 0.02074(8) Uani 1 1 d . . . . .
Mo1 Mo 0.64628(3) 0.68534(3) 0.84186(2) 0.02004(8) Uani 1 1 d . . . . .
Mo3 Mo 0.42288(3) 0.52614(2) 0.73199(2) 0.01988(8) Uani 1 1 d . . . . .
S1 S 0.37762(10) 0.68524(7) 0.84726(5) 0.02138(17) Uani 1 1 d . . . . .
O3 O 0.6530(3) 0.5341(2) 0.75902(14) 0.0222(5) Uani 1 1 d . U . . .
O2 O 0.3975(3) 0.5929(2) 0.64214(14) 0.0234(5) Uani 1 1 d . U . . .
O1 O 0.6462(3) 0.7635(2) 0.75917(14) 0.0227(5) Uani 1 1 d . U . . .
O4 O 0.6998(3) 0.6344(2) 0.94396(14) 0.0269(5) Uani 1 1 d . U . . .
O5 O 0.9012(3) 0.6957(2) 0.87095(15) 0.0284(5) Uani 1 1 d . U . . .
O8 O 0.4100(3) 0.8217(2) 0.63862(15) 0.0306(6) Uani 1 1 d . U . . .
O7 O 0.3807(3) 0.9062(2) 0.79384(15) 0.0329(6) Uani 1 1 d . U . . .
N7 N 0.4417(3) 0.3643(3) 0.62912(17) 0.0250(6) Uani 1 1 d . . . . .
N9 N 0.1672(4) 0.4635(3) 0.69687(19) 0.0295(7) Uani 1 1 d . U . . .
N2 N 0.7008(4) 1.0118(3) 1.05676(19) 0.0323(7) Uani 1 1 d D U . . .
H2A H 0.7030 1.0498 1.1107 0.039 Uiso 0.34(8) 1 calc R . P A 1
H2B H 0.6812 1.0526 1.1058 0.039 Uiso 0.66(8) 1 calc R . P A 2
N1 N 0.6921(4) 0.8648(3) 0.93969(18) 0.0273(6) Uani 1 1 d D U . . .
N6 N 0.4343(4) 0.3682(3) 0.92874(19) 0.0332(7) Uani 1 1 d . U . . .
H6 H 0.4016 0.3614 0.9719 0.040 Uiso 1 1 calc R . . . .
N5 N 0.4452(3) 0.4189(3) 0.81796(18) 0.0254(6) Uani 1 1 d . . . . .
N8 N 0.5061(4) 0.2562(3) 0.5125(2) 0.0331(7) Uani 1 1 d D . . . .
N3 N 0.1447(4) 0.7272(3) 0.68233(19) 0.0324(7) Uani 1 1 d . U . . .
O6 O 1.1156(3) 0.6466(3) 0.9517(2) 0.0545(8) Uani 1 1 d . U . . .
N10 N -0.0853(4) 0.4505(3) 0.6981(2) 0.0435(9) Uani 1 1 d . U . . .
H10 H -0.1743 0.4667 0.7141 0.052 Uiso 1 1 calc R . . . .
C14 C 0.4947(4) 0.3644(3) 0.5619(2) 0.0284(8) Uani 1 1 d . . . . .
H14 H 0.5208 0.4331 0.5510 0.034 Uiso 1 1 calc R . . . .
C12 C 0.5633(5) 0.3203(4) 0.9023(3) 0.0389(9) Uani 1 1 d . U . . .
H12 H 0.6353 0.2742 0.9271 0.047 Uiso 1 1 calc R . . . .
N4 N -0.1107(4) 0.7328(4) 0.6781(2) 0.0470(10) Uani 1 1 d D . . . .
C8 C 0.0376(4) 0.7617(4) 0.7268(2) 0.0339(9) Uani 1 1 d . . . . .
H8A H 0.0649 0.8027 0.7870 0.041 Uiso 1 1 calc R . . . .
O9 O 0.3769(5) 0.9866(3) 0.6117(2) 0.0746(11) Uani 1 1 d . U . . .
C17 C 0.0573(4) 0.5058(3) 0.7389(2) 0.0312(8) Uani 1 1 d . . . . .
H17 H 0.0800 0.5687 0.7922 0.037 Uiso 1 1 calc R . . . .
C2 C 0.9710(4) 0.6561(4) 0.9309(2) 0.0338(8) Uani 1 1 d . U . . .
C3 C 0.6529(5) 0.8999(3) 1.0122(2) 0.0330(8) Uani 1 1 d . U . . .
H3 H 0.5962 0.8508 1.0310 0.040 Uiso 1 1 calc R . . . .
C4 C 0.746(4) 1.0556(11) 1.0006(13) 0.039(4) Uani 0.34(8) 1 d D U P A 1
H4A H 0.7695 1.1360 1.0095 0.047 Uiso 0.34(8) 1 calc R . P A 1
C11 C 0.3672(4) 0.4268(3) 0.8775(2) 0.0303(8) Uani 1 1 d . . . . .
H11 H 0.2754 0.4690 0.8826 0.036 Uiso 1 1 calc R . . . .
C13 C 0.5684(5) 0.3511(4) 0.8348(3) 0.0382(9) Uani 1 1 d . . . . .
H13 H 0.6459 0.3293 0.8030 0.046 Uiso 1 1 calc R . . . .
C1 C 0.8609(5) 0.6139(4) 0.9741(3) 0.0450(11) Uani 1 1 d . U . . .
H1A H 0.8676 0.5289 0.9630 0.054 Uiso 1 1 calc R . . . .
H1B H 0.8980 0.6548 1.0370 0.054 Uiso 1 1 calc R . . . .
C16 C 0.4218(6) 0.2485(4) 0.6206(3) 0.0464(11) Uani 1 1 d . . . . .
H16 H 0.3854 0.2194 0.6588 0.056 Uiso 1 1 calc R . . . .
C15 C 0.4627(6) 0.1811(4) 0.5481(3) 0.0476(11) Uani 1 1 d . . . . .
H15 H 0.4609 0.0981 0.5271 0.057 Uiso 1 1 calc R . . . .
C9 C -0.1026(6) 0.6661(6) 0.5976(3) 0.0692(16) Uani 1 1 d . U . . .
H9 H -0.1905 0.6285 0.5491 0.083 Uiso 1 1 calc R . . . .
C19 C 0.0837(5) 0.3697(4) 0.6261(3) 0.0592(14) Uani 1 1 d . U . . .
H19 H 0.1287 0.3181 0.5841 0.071 Uiso 1 1 calc R . . . .
C7 C 0.3827(6) 0.9300(4) 0.6590(3) 0.0454(11) Uani 1 1 d . . . . .
C10 C 0.0566(5) 0.6642(5) 0.6007(3) 0.0655(16) Uani 1 1 d . U . . .
H10A H 0.0994 0.6255 0.5537 0.079 Uiso 1 1 calc R . . . .
C18 C -0.0719(6) 0.3640(5) 0.6270(3) 0.0660(15) Uani 1 1 d . U . . .
H18 H -0.1563 0.3094 0.5853 0.079 Uiso 1 1 calc R . . . .
C6 C 0.3611(7) 0.9840(4) 0.7489(3) 0.0539(13) Uani 1 1 d . U . . .
H6A H 0.4401 1.0532 0.7813 0.065 Uiso 1 1 calc R . . . .
H6B H 0.2521 1.0112 0.7446 0.065 Uiso 1 1 calc R . . . .
H8 H 0.540(4) 0.233(3) 0.4655(15) 0.036(11) Uiso 1 1 d D . . . .
H4 H -0.208(3) 0.730(5) 0.685(3) 0.078(18) Uiso 1 1 d D . . . .
C5 C 0.7521(9) 0.9659(6) 0.9316(4) 0.039(2) Uani 0.7 1 d D U P A 1
H5 H 0.7904 0.9699 0.8851 0.047 Uiso 0.7 1 calc R . P A 1
C5A C 0.8056(19) 0.9542(11) 0.9545(11) 0.037(4) Uani 0.3 1 d D U P A 2
H5A H 0.8884 0.9466 0.9261 0.044 Uiso 0.3 1 calc R . P A 2
C4A C 0.785(4) 1.0523(9) 1.0134(13) 0.057(3) Uani 0.66(8) 1 d D U P A 2
H4AA H 0.8212 1.1309 1.0227 0.069 Uiso 0.66(8) 1 calc R . P A 2

loop_
_atom_site_aniso_label
_atom_site_aniso_U_11
_atom_site_aniso_U_22
_atom_site_aniso_U_33
_atom_site_aniso_U_23
_atom_site_aniso_U_13
_atom_site_aniso_U_12
Mo2 0.02385(15) 0.02310(15) 0.01969(14) 0.00754(12) 0.01314(12) 0.00686(11)
Mo1 0.02169(15) 0.02267(15) 0.01833(14) 0.00602(12) 0.01105(11) 0.00356(11)
Mo3 0.02212(15) 0.02140(15) 0.01865(14) 0.00526(12) 0.01191(11) 0.00413(11)
S1 0.0232(4) 0.0240(4) 0.0200(4) 0.0062(3) 0.0127(3) 0.0048(3)
O3 0.0244(12) 0.0235(12) 0.0208(11) 0.0051(10) 0.0125(9) 0.0056(9)
O2 0.0233(12) 0.0260(12) 0.0224(11) 0.0066(10) 0.0110(9) 0.0053(10)
O1 0.0261(12) 0.0233(12) 0.0219(11) 0.0059(10) 0.0144(9) 0.0036(9)
O4 0.0263(13) 0.0369(14) 0.0240(12) 0.0156(11) 0.0112(10) 0.0071(10)
O5 0.0247(12) 0.0367(14) 0.0276(12) 0.0118(11) 0.0123(10) 0.0034(10)
O8 0.0416(15) 0.0307(14) 0.0282(13) 0.0133(11) 0.0203(11) 0.0116(11)
O7 0.0512(16) 0.0256(13) 0.0307(13) 0.0104(10) 0.0252(12) 0.0153(11)
N7 0.0295(16) 0.0247(15) 0.0223(14) 0.0052(12) 0.0131(12) 0.0045(12)
N9 0.0302(15) 0.0313(16) 0.0285(15) 0.0057(12) 0.0165(12) 0.0028(12)
N2 0.0402(18) 0.0297(14) 0.0245(14) 0.0016(10) 0.0145(14) 0.0047(13)
N1 0.0335(17) 0.0246(15) 0.0245(13) 0.0041(11) 0.0146(13) 0.0010(13)
N6 0.0408(18) 0.0405(19) 0.0246(16) 0.0150(14) 0.0144(14) 0.0016(14)
N5 0.0277(16) 0.0269(16) 0.0247(15) 0.0080(13) 0.0132(12) 0.0051(12)
N8 0.0426(19) 0.0323(18) 0.0265(16) 0.0041(14) 0.0206(15) 0.0085(15)
N3 0.0269(16) 0.048(2) 0.0311(14) 0.0174(14) 0.0175(12) 0.0119(14)
O6 0.0280(16) 0.092(3) 0.0544(18) 0.0386(18) 0.0120(14) 0.0080(15)
N10 0.0299(18) 0.046(2) 0.048(2) 0.0027(15) 0.0183(15) -0.0001(15)
C14 0.0297(19) 0.029(2) 0.0267(18) 0.0055(16) 0.0135(15) 0.0029(15)
C12 0.039(2) 0.040(2) 0.047(2) 0.026(2) 0.0126(18) 0.0122(17)
N4 0.0271(19) 0.084(3) 0.038(2) 0.027(2) 0.0159(16) 0.0172(19)
C8 0.029(2) 0.044(2) 0.033(2) 0.0121(18) 0.0159(17) 0.0084(17)
O9 0.146(3) 0.0464(19) 0.060(2) 0.0343(17) 0.057(2) 0.032(2)
C17 0.029(2) 0.032(2) 0.034(2) 0.0075(17) 0.0147(16) 0.0020(16)
C2 0.025(2) 0.048(2) 0.0291(19) 0.0141(16) 0.0078(15) 0.0044(16)
C3 0.046(2) 0.0290(15) 0.0255(16) 0.0047(13) 0.0178(16) 0.0024(16)
C4 0.041(7) 0.036(4) 0.042(6) 0.012(5) 0.017(5) -0.002(5)
C11 0.032(2) 0.035(2) 0.0299(19) 0.0154(17) 0.0132(16) 0.0040(16)
C13 0.044(2) 0.042(2) 0.044(2) 0.024(2) 0.026(2) 0.0164(19)
C1 0.030(2) 0.071(3) 0.047(2) 0.036(2) 0.0093(18) 0.009(2)
C16 0.072(3) 0.034(2) 0.042(2) 0.012(2) 0.031(2) 0.004(2)
C15 0.077(3) 0.027(2) 0.043(2) 0.0075(19) 0.029(2) 0.010(2)
C9 0.039(3) 0.121(5) 0.041(3) 0.020(3) 0.007(2) 0.016(3)
C19 0.040(2) 0.066(3) 0.047(3) -0.0190(19) 0.0195(18) -0.004(2)
C7 0.079(3) 0.032(2) 0.044(2) 0.021(2) 0.037(2) 0.020(2)
C10 0.036(3) 0.124(5) 0.0286(18) 0.013(2) 0.0128(16) 0.019(3)
C18 0.0383(17) 0.072(3) 0.058(3) -0.019(2) 0.017(2) -0.011(2)
C6 0.100(4) 0.036(2) 0.046(2) 0.0218(18) 0.044(3) 0.024(2)
C5 0.051(5) 0.040(4) 0.026(4) 0.001(3) 0.023(3) -0.010(3)
C5A 0.041(9) 0.038(7) 0.033(8) 0.004(6) 0.022(7) -0.005(6)
C4A 0.069(8) 0.041(4) 0.053(5) -0.015(4) 0.042(6) -0.025(4)

loop_
_atom_type_symbol
_atom_type_description
_atom_type_scat_dispersion_real
_atom_type_scat_dispersion_imag
_atom_type_scat_source
C C 0.0033 0.0016 'International Tables Vol C Tables 4.2.6.8 and 6.1.1.4'
H H 0.0000 0.0000 'International Tables Vol C Tables 4.2.6.8 and 6.1.1.4'
Mo Mo -1.6832 0.6857 'International Tables Vol C Tables 4.2.6.8 and 6.1.1.4'
N N 0.0061 0.0033 'International Tables Vol C Tables 4.2.6.8 and 6.1.1.4'
O O 0.0106 0.0060 'International Tables Vol C Tables 4.2.6.8 and 6.1.1.4'
S S 0.1246 0.1234 'International Tables Vol C Tables 4.2.6.8 and 6.1.1.4'

loop_
_geom_angle_atom_site_label_1
_geom_angle_atom_site_label_2
_geom_angle_atom_site_label_3
_geom_angle
Mo3 Mo2 Mo1 59.527(11)
S1 Mo2 Mo1 55.76(2)
S1 Mo2 Mo3 56.89(2)
O2 Mo2 Mo1 93.83(7)
O2 Mo2 Mo3 47.37(7)
O2 Mo2 S1 102.68(7)
O2 Mo2 O1 94.05(9)
O2 Mo2 O8 87.04(9)
O2 Mo2 O7 160.62(10)
O2 Mo2 N3 84.23(11)
O1 Mo2 Mo1 47.49(7)
O1 Mo2 Mo3 91.86(7)
O1 Mo2 S1 102.07(7)
O1 Mo2 O8 86.16(10)
O1 Mo2 O7 96.86(10)
O1 Mo2 N3 169.64(10)
O8 Mo2 Mo1 133.62(7)
O8 Mo2 Mo3 134.16(7)
O8 Mo2 S1 166.63(7)
O8 Mo2 N3 83.56(10)
O7 Mo2 Mo1 105.35(8)
O7 Mo2 Mo3 147.53(7)
O7 Mo2 S1 90.67(7)
O7 Mo2 O8 77.79(9)
O7 Mo2 N3 82.17(12)
N3 Mo2 Mo1 142.73(8)
N3 Mo2 Mo3 94.42(9)
N3 Mo2 S1 88.26(8)
Mo3 Mo1 Mo2 59.889(11)
S1 Mo1 Mo2 56.38(2)
S1 Mo1 Mo3 57.21(2)
O3 Mo1 Mo2 92.57(7)
O3 Mo1 Mo3 47.30(7)
O3 Mo1 S1 103.36(7)
O3 Mo1 O1 92.02(9)
O3 Mo1 O4 96.04(10)
O3 Mo1 O5 85.30(9)
O3 Mo1 N1 168.24(10)
O1 Mo1 Mo2 47.29(7)
O1 Mo1 Mo3 92.01(7)
O1 Mo1 S1 102.48(7)
O1 Mo1 O4 164.48(10)
O1 Mo1 O5 88.59(9)
O1 Mo1 N1 85.56(10)
O4 Mo1 Mo2 144.93(7)
O4 Mo1 Mo3 103.20(7)
O4 Mo1 S1 88.55(7)
O4 Mo1 O5 78.92(9)
O4 Mo1 N1 83.85(11)
O5 Mo1 Mo2 135.78(7)
O5 Mo1 Mo3 132.59(7)
O5 Mo1 S1 165.54(7)
O5 Mo1 N1 83.14(10)
N1 Mo1 Mo2 94.21(8)
N1 Mo1 Mo3 144.18(8)
N1 Mo1 S1 88.40(8)
Mo1 Mo3 Mo2 60.584(11)
S1 Mo3 Mo2 56.31(2)
S1 Mo3 Mo1 55.99(2)
O3 Mo3 Mo2 93.36(7)
O3 Mo3 Mo1 47.60(7)
O3 Mo3 S1 102.46(7)
O3 Mo3 O2 95.40(9)
O3 Mo3 N7 82.61(10)
O3 Mo3 N9 163.37(11)
O3 Mo3 N5 85.58(10)
O2 Mo3 Mo2 47.44(7)
O2 Mo3 Mo1 94.75(7)
O2 Mo3 S1 102.17(7)
O2 Mo3 N7 83.04(10)
O2 Mo3 N9 94.34(10)
O2 Mo3 N5 170.12(10)
N7 Mo3 Mo2 129.87(7)
N7 Mo3 Mo1 129.89(8)
N7 Mo3 S1 172.22(8)
N7 Mo3 N5 87.35(10)
N9 Mo3 Mo2 103.16(8)
N9 Mo3 Mo1 144.55(8)
N9 Mo3 S1 88.59(8)
N9 Mo3 N7 85.23(11)
N9 Mo3 N5 82.55(11)
N5 Mo3 Mo2 142.40(7)
N5 Mo3 Mo1 93.15(8)
N5 Mo3 S1 87.17(7)
Mo2 S1 Mo3 66.80(2)
Mo1 S1 Mo2 67.87(2)
Mo1 S1 Mo3 66.79(2)
Mo3 O3 Mo1 85.10(9)
Mo3 O2 Mo2 85.19(9)
Mo2 O1 Mo1 85.22(9)
C1 O4 Mo1 117.0(2)
C2 O5 Mo1 115.3(2)
C7 O8 Mo2 116.5(2)
C6 O7 Mo2 118.3(2)
C14 N7 Mo3 122.9(2)
C14 N7 C16 105.0(3)
C16 N7 Mo3 131.8(2)
C17 N9 Mo3 128.1(2)
C17 N9 C19 104.2(3)
C19 N9 Mo3 127.7(2)
C3 N2 H2A 127.5
C3 N2 H2B 126.1
C3 N2 C4 105.1(7)
C3 N2 C4A 107.8(4)
C4 N2 H2A 127.5
C4A N2 H2B 126.1
C3 N1 Mo1 127.4(3)
C3 N1 C5 105.3(4)
C3 N1 C5A 100.2(7)
C5 N1 Mo1 126.9(3)
C5A N1 Mo1 129.6(6)
C12 N6 H6 126.2
C11 N6 H6 126.2
C11 N6 C12 107.5(3)
C11 N5 Mo3 127.8(2)
C11 N5 C13 104.6(3)
C13 N5 Mo3 126.1(2)
C14 N8 C15 108.2(3)
C14 N8 H8 129(3)
C15 N8 H8 123(3)
C8 N3 Mo2 127.9(3)
C8 N3 C10 105.2(3)
C10 N3 Mo2 126.2(3)
C17 N10 H10 126.0
C17 N10 C18 107.9(3)
C18 N10 H10 126.0
N7 C14 H14 124.4
N8 C14 N7 111.3(3)
N8 C14 H14 124.4
N6 C12 H12 126.8
C13 C12 N6 106.5(3)
C13 C12 H12 126.8
C8 N4 C9 107.0(3)
C8 N4 H4 138(3)
C9 N4 H4 113(3)
N3 C8 H8A 123.8
N4 C8 N3 112.3(3)
N4 C8 H8A 123.8
N9 C17 H17 124.0
N10 C17 N9 112.0(3)
N10 C17 H17 124.0
O5 C2 C1 115.8(3)
O6 C2 O5 124.4(3)
O6 C2 C1 119.7(4)
N2 C3 H3 123.8
N1 C3 N2 112.4(3)
N1 C3 H3 123.8
N2 C4 H4A 126.0
C5 C4 N2 108.0(10)
C5 C4 H4A 126.0
N6 C11 N5 111.2(3)
N6 C11 H11 124.4
N5 C11 H11 124.4
N5 C13 H13 124.9
C12 C13 N5 110.2(3)
C12 C13 H13 124.9
O4 C1 C2 112.0(3)
O4 C1 H1A 109.2
O4 C1 H1B 109.2
C2 C1 H1A 109.2
C2 C1 H1B 109.2
H1A C1 H1B 107.9
N7 C16 H16 125.4
N7 C16 C15 109.2(4)
C15 C16 H16 125.4
N8 C15 C16 106.3(4)
N8 C15 H15 126.9
C16 C15 H15 126.9
N4 C9 H9 126.8
C10 C9 N4 106.4(4)
C10 C9 H9 126.8
N9 C19 H19 125.7
C18 C19 N9 108.6(4)
C18 C19 H19 125.7
O8 C7 C6 114.6(3)
O9 C7 O8 123.4(4)
O9 C7 C6 121.9(4)
N3 C10 H10A 125.6
C9 C10 N3 108.9(4)
C9 C10 H10A 125.6
N10 C18 H18 126.4
C19 C18 N10 107.2(4)
C19 C18 H18 126.4
O7 C6 C7 112.6(3)
O7 C6 H6A 109.1
O7 C6 H6B 109.1
C7 C6 H6A 109.1
C7 C6 H6B 109.1
H6A C6 H6B 107.8
N1 C5 H5 126.1
C4 C5 N1 107.8(9)
C4 C5 H5 126.1
N1 C5A H5A 124.1
C4A C5A N1 111.9(10)
C4A C5A H5A 124.1
N2 C4A H4AA 128.9
C5A C4A N2 102.1(10)
C5A C4A H4AA 128.9

loop_
_geom_bond_atom_site_label_1
_geom_bond_atom_site_label_2
_geom_bond_distance
Mo2 Mo1 2.6257(4)
Mo2 Mo3 2.6075(4)
Mo2 S1 2.3604(8)
Mo2 O2 1.927(2)
Mo2 O1 1.936(2)
Mo2 O8 2.130(2)
Mo2 O7 1.988(2)
Mo2 N3 2.251(3)
Mo1 Mo3 2.5980(4)
Mo1 S1 2.3433(8)
Mo1 O3 1.926(2)
Mo1 O1 1.942(2)
Mo1 O4 1.984(2)
Mo1 O5 2.123(2)
Mo1 N1 2.228(3)
Mo3 S1 2.3764(8)
Mo3 O3 1.916(2)
Mo3 O2 1.925(2)
Mo3 N7 2.201(3)
Mo3 N9 2.198(3)
Mo3 N5 2.236(3)
O4 C1 1.408(4)
O5 C2 1.286(4)
O8 C7 1.283(5)
O7 C6 1.386(5)
N7 C14 1.339(4)
N7 C16 1.370(5)
N9 C17 1.335(4)
N9 C19 1.389(5)
N2 H2A 0.8800
N2 H2B 0.8800
N2 C3 1.324(5)
N2 C4 1.371(14)
N2 C4A 1.354(9)
N1 C3 1.302(4)
N1 C5 1.391(7)
N1 C5A 1.375(14)
N6 H6 0.8800
N6 C12 1.365(5)
N6 C11 1.327(5)
N5 C11 1.334(4)
N5 C13 1.376(5)
N8 C14 1.326(5)
N8 C15 1.348(5)
N8 H8 0.881(10)
N3 C8 1.324(4)
N3 C10 1.368(5)
O6 C2 1.225(4)
N10 H10 0.8800
N10 C17 1.307(5)
N10 C18 1.350(5)
C14 H14 0.9500
C12 H12 0.9500
C12 C13 1.333(5)
N4 C8 1.312(5)
N4 C9 1.368(6)
N4 H4 0.875(10)
C8 H8A 0.9500
O9 C7 1.213(5)
C17 H17 0.9500
C2 C1 1.519(5)
C3 H3 0.9500
C4 H4A 0.9500
C4 C5 1.328(9)
C11 H11 0.9500
C13 H13 0.9500
C1 H1A 0.9900
C1 H1B 0.9900
C16 H16 0.9500
C16 C15 1.372(5)
C15 H15 0.9500
C9 H9 0.9500
C9 C10 1.362(6)
C19 H19 0.9500
C19 C18 1.348(6)
C7 C6 1.517(5)
C10 H10A 0.9500
C18 H18 0.9500
C6 H6A 0.9900
C6 H6B 0.9900
C5 H5 0.9500
C5A H5A 0.9500
C5A C4A 1.327(9)
C4A H4AA 0.9500

loop_
_smtbx_masks_void_nr
_smtbx_masks_void_average_x
_smtbx_masks_void_average_y
_smtbx_masks_void_average_z
_smtbx_masks_void_volume
_smtbx_masks_void_count_electrons
_smtbx_masks_void_content
1 0.000 0.000 0.500 362.9 86.3 'H2O, C3H4N2'
